data_7124986
loop_
_publ_author_name
'Kennedy, Stuart R.'
'Miquelot, Adeline'
'Aguilar, Juan A.'
'Steed, Jonathan W.'

_publ_section_title
;
 Trimeric cyclamers: solution aggregation and high Z' crystals based on
 guest structure and basicity.
;
_journal_issue 79
_journal_name_full 'Chemical communications (Cambridge, England)'
_journal_page_first 11846
_journal_page_last 11849
_journal_paper_doi 10.1039/c6cc06054d
_journal_volume 52
_journal_year 2016
_chemical_formula_sum 'C8 H10 N2 O5'
_chemical_formula_weight 214.18
_space_group_crystal_system orthorhombic
_space_group_IT_number 19
_space_group_name_Hall 'P 2ac 2ab'
_space_group_name_H-M_alt 'P 21 21 21'
_atom_sites_solution_hydrogens mixed
_audit_creation_method SHELXL-2014/7
_audit_update_record
;
2016-07-22 deposited with the CCDC.
2016-09-01 downloaded from the CCDC.
;
_cell_angle_alpha 90
_cell_angle_beta 90
_cell_angle_gamma 90
_cell_formula_units_Z 4
_cell_length_a 4.5426(19)
_cell_length_b 10.729(5)
_cell_length_c 18.692(8)
_cell_measurement_reflns_used 213
_cell_measurement_temperature 153(2)
_cell_measurement_theta_max 32.35
_cell_measurement_theta_min 2.17
_cell_volume 911.0(7)
_computing_data_reduction 'Bruker SAINT'
_computing_molecular_graphics X-Seed
_computing_structure_refinement 'SHELXL-2014/7 (Sheldrick, 2014)'
_computing_structure_solution SHELXS
_diffrn_ambient_temperature 153(2)
_diffrn_measured_fraction_theta_full 0.998
_diffrn_measured_fraction_theta_max 0.997
_diffrn_measurement_device_type 'Bruker D8 Venture'
_diffrn_radiation_type MoK\a
_diffrn_radiation_wavelength 0.71073
_diffrn_reflns_av_R_equivalents 0.1211
_diffrn_reflns_av_unetI/netI 0.0894
_diffrn_reflns_Laue_measured_fraction_full 0.998
_diffrn_reflns_Laue_measured_fraction_max 0.997
_diffrn_reflns_limit_h_max 5
_diffrn_reflns_limit_h_min -5
_diffrn_reflns_limit_k_max 12
_diffrn_reflns_limit_k_min -12
_diffrn_reflns_limit_l_max 22
_diffrn_reflns_limit_l_min -21
_diffrn_reflns_number 9640
_diffrn_reflns_point_group_measured_fraction_full 0.996
_diffrn_reflns_point_group_measured_fraction_max 0.994
_diffrn_reflns_theta_full 24.830
_diffrn_reflns_theta_max 24.830
_diffrn_reflns_theta_min 2.189
_exptl_absorpt_coefficient_mu 0.132
_exptl_absorpt_correction_T_max 0.7451
_exptl_absorpt_correction_T_min 0.6103
_exptl_absorpt_correction_type multi-scan
_exptl_crystal_colour colourless
_exptl_crystal_density_diffrn 1.562
_exptl_crystal_description plate
_exptl_crystal_F_000 448
_exptl_crystal_size_max 0.184
_exptl_crystal_size_mid 0.103
_exptl_crystal_size_min 0.054
_refine_diff_density_max 0.272
_refine_diff_density_min -0.221
_refine_diff_density_rms 0.064
_refine_ls_abs_structure_details
;
 Flack x determined using 349 quotients [(I+)-(I-)]/[(I+)+(I-)]
 (Parsons, Flack and Wagner, Acta Cryst. B69 (2013) 249-259).
;
_refine_ls_abs_structure_Flack 1.6(10)
_refine_ls_extinction_coef 0.013(7)
_refine_ls_extinction_expression Fc^*^=kFc[1+0.001xFc^2^\l^3^/sin(2\q)]^-1/4^
_refine_ls_extinction_method 'SHELXL-2014/7 (Sheldrick 2014'
_refine_ls_goodness_of_fit_ref 1.042
_refine_ls_hydrogen_treatment mixed
_refine_ls_matrix_type full
_refine_ls_number_parameters 165
_refine_ls_number_reflns 1573
_refine_ls_number_restraints 0
_refine_ls_restrained_S_all 1.042
_refine_ls_R_factor_all 0.0948
_refine_ls_R_factor_gt 0.0555
_refine_ls_shift/su_max 0.000
_refine_ls_shift/su_mean 0.000
_refine_ls_structure_factor_coef Fsqd
_refine_ls_weighting_details 'w=1/[\s^2^(Fo^2^)+(0.0642P)^2^] where P=(Fo^2^+2Fc^2^)/3'
_refine_ls_weighting_scheme calc
_refine_ls_wR_factor_gt 0.1122
_refine_ls_wR_factor_ref 0.1259
_reflns_Friedel_coverage 0.635
_reflns_Friedel_fraction_full 0.992
_reflns_Friedel_fraction_max 0.990
_reflns_number_gt 1138
_reflns_number_total 1573
_reflns_threshold_expression 'I > 2\s(I)'
_cod_data_source_file c6cc06054d2.cif
_cod_data_source_block Water
_cod_database_code 7124986
_shelx_shelxl_version_number 2014/7
_shelx_space_group_comment
;
The symmetry employed for this shelxl refinement is uniquely defined
by the following loop, which should always be used as a source of
symmetry information in preference to the above space-group names.
They are only intended as comments.
;
_shelx_estimated_absorpt_t_min 0.976
_shelx_estimated_absorpt_t_max 0.993

loop_
_space_group_symop_operation_xyz
'x, y, z'
'-x+1/2, -y, z+1/2'
'x+1/2, -y+1/2, -z'
'-x, y+1/2, -z+1/2'

loop_
_atom_site_label
_atom_site_type_symbol
_atom_site_fract_x
_atom_site_fract_y
_atom_site_fract_z
_atom_site_U_iso_or_equiv
_atom_site_adp_type
_atom_site_occupancy
_atom_site_site_symmetry_order
_atom_site_calc_flag
_atom_site_refinement_flags_posn
_atom_site_refinement_flags_adp
O3 O 0.1169(8) 0.5308(3) 0.0415(2) 0.0250(10) Uani 1 1 d . .
O2 O 0.4383(9) 0.7317(3) 0.05152(19) 0.0264(10) Uani 1 1 d . .
O1 O 0.4155(7) 0.5571(3) 0.37014(18) 0.0209(10) Uani 1 1 d . .
O4 O 0.1227(9) 0.3900(4) 0.1287(2) 0.0253(10) Uani 1 1 d . .
N3 N 0.8470(12) 0.5469(5) 0.3108(3) 0.0226(12) Uani 1 1 d . .
H3 H 1.002(14) 0.550(5) 0.317(3) 0.010(17) Uiso 1 1 d . .
C8 C 0.4264(11) 0.5671(4) 0.1409(3) 0.0167(12) Uani 1 1 d . .
C9 C 0.5338(11) 0.5238(5) 0.2064(3) 0.0184(13) Uani 1 1 d . .
H9 H 0.4663 0.4463 0.2246 0.022 Uiso 1 1 calc R U
N1 N 0.8288(12) 0.5151(5) 0.4317(3) 0.0226(13) Uani 1 1 d . .
H1A H 0.729(14) 0.505(4) 0.470(3) 0.016(15) Uiso 1 1 d . .
H1B H 0.994(15) 0.504(5) 0.434(3) 0.03(2) Uiso 1 1 d . .
C7 C 0.5295(13) 0.6809(5) 0.1140(3) 0.0202(14) Uani 1 1 d . .
C4 C 0.7360(12) 0.5919(5) 0.2447(3) 0.0189(13) Uani 1 1 d . .
C2 C 0.6887(11) 0.5405(5) 0.3710(3) 0.0166(12) Uani 1 1 d . .
C5 C 0.8389(12) 0.7041(5) 0.2173(3) 0.0213(14) Uani 1 1 d . .
H5 H 0.9794 0.7512 0.2435 0.026 Uiso 1 1 calc R U
C10 C 0.2097(12) 0.4957(5) 0.0997(3) 0.0189(13) Uani 1 1 d . .
C6 C 0.7378(13) 0.7469(5) 0.1527(3) 0.0253(14) Uani 1 1 d . .
H6 H 0.8120 0.8231 0.1341 0.030 Uiso 1 1 calc R U
O1S O -0.2394(9) 0.2566(4) 0.0472(2) 0.0257(10) Uani 1 1 d . .
H1S H -0.39(2) 0.281(7) 0.021(4) 0.09(3) Uiso 1 1 d . .
H2S H -0.28(3) 0.190(9) 0.073(5) 0.12(4) Uiso 1 1 d . .
H2 H 0.254(18) 0.679(6) 0.031(3) 0.06(2) Uiso 1 1 d . .
H4 H 0.03(3) 0.343(10) 0.105(5) 0.14(5) Uiso 1 1 d . .

loop_
_atom_site_aniso_label
_atom_site_aniso_U_11
_atom_site_aniso_U_22
_atom_site_aniso_U_33
_atom_site_aniso_U_23
_atom_site_aniso_U_13
_atom_site_aniso_U_12
O3 0.021(2) 0.033(2) 0.021(2) 0.0024(18) -0.0058(18) -0.0004(18)
O2 0.025(2) 0.030(2) 0.024(2) 0.0068(18) -0.004(2) -0.004(2)
O1 0.006(2) 0.035(2) 0.022(2) -0.0025(17) -0.0015(16) 0.0005(16)
O4 0.019(2) 0.027(2) 0.030(2) 0.0064(19) -0.005(2) -0.0042(18)
N3 0.005(3) 0.043(3) 0.020(3) -0.001(2) -0.002(2) 0.001(2)
C8 0.014(3) 0.018(3) 0.018(3) -0.001(2) 0.003(2) 0.003(2)
C9 0.008(3) 0.022(3) 0.025(3) 0.000(2) 0.007(2) -0.001(3)
N1 0.005(3) 0.043(3) 0.020(3) -0.001(2) 0.000(2) -0.002(3)
C7 0.017(3) 0.027(3) 0.016(3) -0.002(3) 0.001(3) 0.004(3)
C4 0.010(3) 0.029(3) 0.018(3) -0.004(2) 0.004(3) 0.007(2)
C2 0.007(3) 0.022(3) 0.021(3) -0.004(3) -0.001(3) -0.002(2)
C5 0.011(3) 0.028(3) 0.025(3) -0.004(2) 0.000(3) -0.004(2)
C10 0.011(3) 0.024(3) 0.022(3) 0.001(2) 0.004(3) 0.005(3)
C6 0.026(3) 0.020(3) 0.030(3) 0.000(3) 0.005(3) -0.001(3)
O1S 0.015(2) 0.030(2) 0.032(2) 0.008(2) -0.005(2) -0.003(2)

loop_
_atom_type_symbol
_atom_type_description
_atom_type_scat_dispersion_real
_atom_type_scat_dispersion_imag
_atom_type_scat_source
C C 0.0033 0.0016 'International Tables Vol C Tables 4.2.6.8 and 6.1.1.4'
H H 0.0000 0.0000 'International Tables Vol C Tables 4.2.6.8 and 6.1.1.4'
N N 0.0061 0.0033 'International Tables Vol C Tables 4.2.6.8 and 6.1.1.4'
O O 0.0106 0.0060 'International Tables Vol C Tables 4.2.6.8 and 6.1.1.4'

loop_
_geom_angle_atom_site_label_1
_geom_angle_atom_site_label_2
_geom_angle_atom_site_label_3
_geom_angle
C2 N3 C4 124.0(5)
C9 C8 C7 119.2(5)
C9 C8 C10 121.4(5)
C7 C8 C10 119.3(5)
C4 C9 C8 120.8(5)
O2 C7 C6 117.0(5)
O2 C7 C8 124.0(5)
C6 C7 C8 119.0(5)
C9 C4 C5 119.6(5)
C9 C4 N3 120.7(5)
C5 C4 N3 119.7(5)
O1 C2 N1 121.0(5)
O1 C2 N3 120.9(5)
N1 C2 N3 118.1(5)
C6 C5 C4 120.1(6)
O3 C10 O4 121.8(5)
O3 C10 C8 122.5(5)
O4 C10 C8 115.7(5)
C5 C6 C7 121.1(5)

loop_
_geom_bond_atom_site_label_1
_geom_bond_atom_site_label_2
_geom_bond_distance
O3 C10 1.226(6)
O2 C7 1.353(6)
O1 C2 1.254(6)
O4 C10 1.318(6)
N3 C2 1.337(7)
N3 C4 1.420(7)
C8 C9 1.396(7)
C8 C7 1.402(7)
C8 C10 1.466(7)
C9 C4 1.375(7)
N1 C2 1.329(7)
C7 C6 1.386(8)
C4 C5 1.388(7)
C5 C6 1.372(7)

loop_
_geom_hbond_atom_site_label_D
_geom_hbond_atom_site_label_H
_geom_hbond_atom_site_label_A
_geom_hbond_distance_DH
_geom_hbond_distance_HA
_geom_hbond_distance_DA
_geom_hbond_angle_DHA
_geom_hbond_site_symmetry_A
N3 H3 O1 0.72(6) 2.12(6) 2.812(6) 162(5) 1_655
N1 H1A O3 0.85(6) 2.10(6) 2.925(7) 163(5) 2_565
N1 H1B O1 0.76(7) 2.33(6) 2.938(6) 138(6) 1_655
O1S H1S O1S 0.89(9) 2.07(9) 2.881(5) 151(7) 3_455
O1S H2S O1 0.88(10) 1.89(10) 2.757(6) 171(11) 4_545
O2 H2 O3 1.08(8) 1.72(7) 2.610(5) 136(5) .
O2 H2 O2 1.08(8) 2.31(7) 3.004(5) 120(4) 3_465
O4 H4 O1S 0.81(11) 1.86(12) 2.660(6) 170(12) .
